data_7713435
loop_
_publ_author_name
'Navaneetha, Tokala'
'Ugandhar, Uppara'
'Samuel, Calvin'
'Guizouarn, Thierry'
'Pointillart, Fabrice'
'Raghunathan, Rajamani'
'Baskar, Viswanathan'

_publ_section_title
;
 Tunable bandgaps in self-assembled transition metal-incorporated
 heterometallic M<sub>2</sub>Sb<sub>4</sub> (M = V, Mn, Co, Ni, and Cu)
 oxo clusters.
;
_journal_issue 27
_journal_name_full 'Dalton transactions (Cambridge, England : 2003)'
_journal_page_first 9328
_journal_page_last 9336
_journal_paper_doi 10.1039/d3dt01000g
_journal_volume 52
_journal_year 2023
_chemical_formula_moiety 'C66 H102 Cu2 N2 O20 P4 Sb4, 2(C H4 O)'
_chemical_formula_sum 'C68 H110 Cu2 N2 O22 P4 Sb4'
_chemical_formula_weight 2045.53
_space_group_crystal_system triclinic
_space_group_IT_number 2
_space_group_name_Hall '-P 1'
_space_group_name_H-M_alt 'P -1'
_atom_sites_solution_hydrogens geom
_atom_sites_solution_primary dual
_audit_creation_date 2021-11-15
_audit_creation_method
;
Olex2 1.3-ac4
(compiled 2019.04.23 svn.r3594 for Rigaku Oxford Diffraction, GUI svn.r5739)
;
_audit_update_record
;
2022-06-08 deposited with the CCDC.	2023-06-05 downloaded from the CCDC.
;
_cell_angle_alpha 99.588(2)
_cell_angle_beta 93.106(2)
_cell_angle_gamma 114.547(2)
_cell_formula_units_Z 1
_cell_length_a 12.8207(14)
_cell_length_b 13.3637(15)
_cell_length_c 13.7013(15)
_cell_measurement_reflns_used 8726
_cell_measurement_temperature 100(2)
_cell_measurement_theta_max 28.27
_cell_measurement_theta_min 2.33
_cell_volume 2085.5(4)
_computing_cell_refinement 'SAINT v6.45A (Bruker, 2003)'
_computing_data_reduction 'SAINT v6.45A (Bruker, 2003)'
_computing_molecular_graphics 'Olex2 (Dolomanov et al., 2009)'
_computing_publication_material 'Olex2 (Dolomanov et al., 2009)'
_computing_structure_refinement 'ShelXL (Sheldrick, 2015)'
_computing_structure_solution 'ShelXT (Sheldrick, 2015)'
_diffrn_ambient_temperature 100(2)
_diffrn_measured_fraction_theta_full 0.992
_diffrn_measured_fraction_theta_max 0.982
_diffrn_measurement_device_type 'CCD area detector'
_diffrn_measurement_method 'phi and omega scans'
_diffrn_radiation_monochromator graphite
_diffrn_radiation_type MoK\a
_diffrn_radiation_wavelength 0.71073
_diffrn_reflns_av_R_equivalents 0.0245
_diffrn_reflns_av_unetI/netI 0.0378
_diffrn_reflns_Laue_measured_fraction_full 0.992
_diffrn_reflns_Laue_measured_fraction_max 0.982
_diffrn_reflns_limit_h_max 16
_diffrn_reflns_limit_h_min -15
_diffrn_reflns_limit_k_max 16
_diffrn_reflns_limit_k_min -16
_diffrn_reflns_limit_l_max 16
_diffrn_reflns_limit_l_min -17
_diffrn_reflns_number 16745
_diffrn_reflns_point_group_measured_fraction_full 0.992
_diffrn_reflns_point_group_measured_fraction_max 0.982
_diffrn_reflns_theta_full 25.242
_diffrn_reflns_theta_max 26.433
_diffrn_reflns_theta_min 1.522
_exptl_absorpt_coefficient_mu 1.922
_exptl_absorpt_correction_T_max 0.7485
_exptl_absorpt_correction_T_min 0.6662
_exptl_absorpt_correction_type multi-scan
_exptl_absorpt_process_details
;
SADABS v.2.10 (Bruker,2003) was used for absorption correction.
R(int) was 0.0473 before and 0.0212 after correction.
The Ratio of minimum to maximum transmission is 0.7487.
The \l/2 correction factor is 0.0015.
;
_exptl_crystal_colour blue
_exptl_crystal_colour_primary blue
_exptl_crystal_density_diffrn 1.629
_exptl_crystal_density_method 'not measured'
_exptl_crystal_description block
_exptl_crystal_F_000 1030
_exptl_crystal_size_max 0.23
_exptl_crystal_size_mid 0.18
_exptl_crystal_size_min 0.16
_refine_diff_density_max 0.838
_refine_diff_density_min -0.516
_refine_diff_density_rms 0.101
_refine_ls_extinction_method none
_refine_ls_goodness_of_fit_ref 1.027
_refine_ls_hydrogen_treatment constr
_refine_ls_matrix_type full
_refine_ls_number_parameters 474
_refine_ls_number_reflns 8416
_refine_ls_number_restraints 0
_refine_ls_restrained_S_all 1.027
_refine_ls_R_factor_all 0.0352
_refine_ls_R_factor_gt 0.0311
_refine_ls_shift/su_max 0.002
_refine_ls_shift/su_mean 0.000
_refine_ls_structure_factor_coef Fsqd
_refine_ls_weighting_details 'w=1/[\s^2^(Fo^2^)+(0.0358P)^2^+1.9129P] where P=(Fo^2^+2Fc^2^)/3'
_refine_ls_weighting_scheme calc
_refine_ls_wR_factor_gt 0.0735
_refine_ls_wR_factor_ref 0.0757
_reflns_Friedel_coverage 0.000
_reflns_number_gt 7632
_reflns_number_total 8416
_reflns_threshold_expression 'I > 2\s(I)'
_cod_data_source_file d3dt01000g2.cif
_cod_data_source_block compound5
_cod_database_code 7713435
_shelx_shelxl_version_number 2018/3
_shelx_space_group_comment
;
The symmetry employed for this shelxl refinement is uniquely defined
by the following loop, which should always be used as a source of
symmetry information in preference to the above space-group names.
They are only intended as comments.
;
_shelx_estimated_absorpt_t_max 0.748
_shelx_estimated_absorpt_t_min 0.666
_olex2_refinement_description
;
1. Fixed Uiso
 At 1.2 times of:
  All C(H) groups
 At 1.5 times of:
  All C(H,H,H) groups, All O(H) groups
2.a Ternary CH refined with riding coordinates:
 C16(H16), C7(H7)
2.b Aromatic/amide H refined with riding coordinates:
 C23(H23), C27(H27), C25(H25), C26(H26), C15(H15), C24(H24), C5(H5), C2(H2),
 C6(H6), C12(H12), C11(H11), C3(H3), C14(H14)
2.c Idealised Me refined as rotating group:
 C33(H33A,H33B,H33C), C22(H22A,H22B,H22C), C31(H31A,H31B,H31C), C21(H21A,H21B,
 H21C), C32(H32A,H32B,H32C), C20(H20A,H20B,H20C), C29(H29A,H29B,H29C), C34(H34A,
 H34B,H34C), C30(H30A,H30B,H30C), C17(H17A,H17B,H17C), C18(H18A,H18B,H18C),
 C9(H9A,H9B,H9C), C8(H8A,H8B,H8C)
2.d Idealised tetrahedral OH refined as rotating group:
 O11(H11A)
;
_smtbx_masks_void_probe_radius 1.2
_smtbx_masks_void_truncation_radius 1.2
_olex2_submission_special_instructions 'No special instructions were received'

loop_
_space_group_symop_operation_xyz
'x, y, z'
'-x, -y, -z'

loop_
_atom_site_label
_atom_site_type_symbol
_atom_site_fract_x
_atom_site_fract_y
_atom_site_fract_z
_atom_site_U_iso_or_equiv
_atom_site_adp_type
_atom_site_occupancy
_atom_site_site_symmetry_order
_atom_site_calc_flag
_atom_site_refinement_flags_posn
_atom_site_refinement_flags_adp
_atom_site_refinement_flags_occupancy
_atom_site_disorder_assembly
_atom_site_disorder_group
Sb1 Sb 0.65743(2) 0.49800(2) 0.62893(2) 0.01546(6) Uani 1 1 d . . . . .
Sb2 Sb 0.47280(2) 0.30390(2) 0.40141(2) 0.01545(6) Uani 1 1 d . . . . .
Cu1 Cu 0.76097(3) 0.70390(3) 0.51288(3) 0.01744(9) Uani 1 1 d . . . . .
P1 P 0.76144(7) 0.75551(6) 0.73527(6) 0.01756(17) Uani 1 1 d . . . . .
P2 P 0.60080(7) 0.53271(6) 0.30702(6) 0.01632(16) Uani 1 1 d . . . . .
O2 O 0.61204(17) 0.60049(16) 0.56361(15) 0.0152(4) Uani 1 1 d . . . . .
O9 O 0.64443(18) 0.76369(17) 0.72574(15) 0.0193(4) Uani 1 1 d . . . . .
O3 O 0.80390(18) 0.56625(17) 0.56787(16) 0.0201(5) Uani 1 1 d . . . . .
O1 O 0.58692(18) 0.37201(17) 0.51888(15) 0.0186(4) Uani 1 1 d . . . . .
O8 O 0.73905(18) 0.63451(16) 0.74403(15) 0.0190(5) Uani 1 1 d . . . . .
O7 O 0.35605(18) 0.20149(17) 0.47333(15) 0.0193(5) Uani 1 1 d . . . . .
O5 O 0.57985(17) 0.41721(17) 0.33004(15) 0.0185(4) Uani 1 1 d . . . . .
O10 O 0.82915(18) 0.79194(17) 0.65073(16) 0.0202(5) Uani 1 1 d . . . . .
O4 O 0.70090(18) 0.62968(17) 0.37422(16) 0.0210(5) Uani 1 1 d . . . . .
O6 O 0.48734(18) 0.54703(17) 0.30489(16) 0.0198(5) Uani 1 1 d . . . . .
N1 N 0.9106(2) 0.7987(2) 0.46859(19) 0.0191(5) Uani 1 1 d . . . . .
O11 O 1.0202(2) 0.6689(3) 0.6919(2) 0.0513(8) Uani 1 1 d . . . . .
H11A H 0.953742 0.642486 0.663219 0.077 Uiso 1 1 calc GR . . . .
C1 C 0.7136(3) 0.4083(2) 0.7154(2) 0.0190(6) Uani 1 1 d . . . . .
C23 C 1.0126(3) 0.8153(3) 0.5151(2) 0.0246(7) Uani 1 1 d . . . . .
H23 H 1.013878 0.776351 0.565106 0.030 Uiso 1 1 calc R . . . .
C28 C 0.8414(3) 0.8459(3) 0.8537(2) 0.0230(7) Uani 1 1 d . . . . .
C19 C 0.6357(3) 0.5263(3) 0.1804(2) 0.0216(7) Uani 1 1 d . . . . .
C10 C 0.5351(3) 0.1862(3) 0.3440(2) 0.0203(6) Uani 1 1 d . . . . .
C33 C 0.3972(3) 0.1676(3) 0.5557(3) 0.0283(8) Uani 1 1 d . . . . .
H33A H 0.454188 0.141892 0.536250 0.042 Uiso 1 1 calc GR . . . .
H33B H 0.333621 0.107771 0.574709 0.042 Uiso 1 1 calc GR . . . .
H33C H 0.431311 0.230366 0.611321 0.042 Uiso 1 1 calc GR . . . .
C4 C 0.7973(3) 0.2958(3) 0.8330(3) 0.0293(8) Uani 1 1 d . . . . .
C27 C 0.9100(3) 0.8561(3) 0.3976(2) 0.0261(7) Uani 1 1 d . . . . .
H27 H 0.839144 0.842848 0.363635 0.031 Uiso 1 1 calc R . . . .
C13 C 0.6034(3) 0.0206(3) 0.2550(3) 0.0315(8) Uani 1 1 d . . . . .
C22 C 0.5349(3) 0.4293(3) 0.1097(3) 0.0312(8) Uani 1 1 d . . . . .
H22A H 0.519152 0.360370 0.131401 0.047 Uiso 1 1 calc GR . . . .
H22B H 0.555013 0.423311 0.043178 0.047 Uiso 1 1 calc GR . . . .
H22C H 0.467397 0.443480 0.110161 0.047 Uiso 1 1 calc GR . . . .
C25 C 1.1148(3) 0.9512(3) 0.4206(3) 0.0308(8) Uani 1 1 d . . . . .
H25 H 1.183437 1.003968 0.405750 0.037 Uiso 1 1 calc R . . . .
C31 C 0.7855(3) 0.7936(3) 0.9397(3) 0.0356(9) Uani 1 1 d . . . . .
H31A H 0.706413 0.782680 0.934555 0.053 Uiso 1 1 calc GR . . . .
H31B H 0.826938 0.842752 1.002210 0.053 Uiso 1 1 calc GR . . . .
H31C H 0.788234 0.722333 0.936160 0.053 Uiso 1 1 calc GR . . . .
C21 C 0.6561(4) 0.6379(3) 0.1501(3) 0.0354(9) Uani 1 1 d . . . . .
H21A H 0.586983 0.649188 0.152851 0.053 Uiso 1 1 calc GR . . . .
H21B H 0.675505 0.635626 0.083372 0.053 Uiso 1 1 calc GR . . . .
H21C H 0.718494 0.698668 0.195302 0.053 Uiso 1 1 calc GR . . . .
C32 C 0.8383(3) 0.5017(3) 0.4929(3) 0.0276(7) Uani 1 1 d . . . . .
H32A H 0.835276 0.436120 0.514935 0.041 Uiso 1 1 calc GR . . . .
H32B H 0.915872 0.546678 0.482038 0.041 Uiso 1 1 calc GR . . . .
H32C H 0.786778 0.479158 0.431676 0.041 Uiso 1 1 calc GR . . . .
C26 C 1.0094(3) 0.9339(3) 0.3725(3) 0.0302(8) Uani 1 1 d . . . . .
H26 H 1.005761 0.974146 0.324236 0.036 Uiso 1 1 calc R . . . .
C15 C 0.4578(3) 0.0722(3) 0.3207(3) 0.0325(8) Uani 1 1 d . . . . .
H15 H 0.381988 0.050128 0.333972 0.039 Uiso 1 1 calc R . . . .
C16 C 0.6333(3) -0.0711(3) 0.2014(3) 0.0376(9) Uani 1 1 d . . . . .
H16 H 0.602012 -0.134147 0.235465 0.045 Uiso 1 1 calc R . . . .
C24 C 1.1166(3) 0.8889(3) 0.4910(3) 0.0301(8) Uani 1 1 d . . . . .
H24 H 1.186560 0.896254 0.521734 0.036 Uiso 1 1 calc R . . . .
C20 C 0.7448(3) 0.5071(4) 0.1772(3) 0.0391(9) Uani 1 1 d . . . . .
H20A H 0.807279 0.567594 0.222488 0.059 Uiso 1 1 calc GR . . . .
H20B H 0.764840 0.504341 0.110570 0.059 Uiso 1 1 calc GR . . . .
H20C H 0.731022 0.437247 0.196380 0.059 Uiso 1 1 calc GR . . . .
C5 C 0.7717(3) 0.3828(3) 0.8765(3) 0.0356(9) Uani 1 1 d . . . . .
H5 H 0.782346 0.404376 0.945803 0.043 Uiso 1 1 calc R . . . .
C2 C 0.7359(3) 0.3186(3) 0.6711(3) 0.0302(8) Uani 1 1 d . . . . .
H2 H 0.722301 0.294788 0.601915 0.036 Uiso 1 1 calc R . . . .
C6 C 0.7307(3) 0.4380(3) 0.8193(3) 0.0326(8) Uani 1 1 d . . . . .
H6 H 0.714282 0.496035 0.850730 0.039 Uiso 1 1 calc R . . . .
C12 C 0.6817(3) 0.1342(3) 0.2796(3) 0.0361(9) Uani 1 1 d . . . . .
H12 H 0.757573 0.156016 0.266303 0.043 Uiso 1 1 calc R . . . .
C29 C 0.9656(3) 0.8593(3) 0.8579(3) 0.0389(9) Uani 1 1 d . . . . .
H29A H 0.966303 0.787541 0.856567 0.058 Uiso 1 1 calc GR . . . .
H29B H 1.010584 0.910719 0.918469 0.058 Uiso 1 1 calc GR . . . .
H29C H 0.998136 0.888083 0.801463 0.058 Uiso 1 1 calc GR . . . .
C11 C 0.6472(3) 0.2152(3) 0.3240(3) 0.0327(8) Uani 1 1 d . . . . .
H11 H 0.700843 0.290244 0.340425 0.039 Uiso 1 1 calc R . . . .
C3 C 0.7782(3) 0.2648(3) 0.7296(3) 0.0343(8) Uani 1 1 d . . . . .
H3 H 0.794230 0.206304 0.698685 0.041 Uiso 1 1 calc R . . . .
C34 C 1.0335(4) 0.5906(4) 0.7417(4) 0.0504(11) Uani 1 1 d . . . . .
H34A H 1.019230 0.523406 0.694127 0.076 Uiso 1 1 calc GR . . . .
H34B H 0.979401 0.572905 0.789103 0.076 Uiso 1 1 calc GR . . . .
H34C H 1.110934 0.621989 0.776152 0.076 Uiso 1 1 calc GR . . . .
C14 C 0.4925(3) -0.0082(3) 0.2782(3) 0.0390(9) Uani 1 1 d . . . . .
H14 H 0.439866 -0.083660 0.264931 0.047 Uiso 1 1 calc R . . . .
C30 C 0.8380(4) 0.9598(3) 0.8593(3) 0.0402(10) Uani 1 1 d . . . . .
H30A H 0.865992 0.988975 0.801645 0.060 Uiso 1 1 calc GR . . . .
H30B H 0.886040 1.011253 0.918653 0.060 Uiso 1 1 calc GR . . . .
H30C H 0.759810 0.950605 0.861045 0.060 Uiso 1 1 calc GR . . . .
C7 C 0.8480(4) 0.2384(3) 0.8954(3) 0.0413(10) Uani 1 1 d . . . . .
H7 H 0.841680 0.169723 0.851441 0.050 Uiso 1 1 calc R . . . .
C17 C 0.7604(4) -0.0372(3) 0.2062(3) 0.0434(10) Uani 1 1 d . . . . .
H17A H 0.793079 0.019173 0.167383 0.065 Uiso 1 1 calc GR . . . .
H17B H 0.773380 -0.101630 0.179903 0.065 Uiso 1 1 calc GR . . . .
H17C H 0.796313 -0.007384 0.274423 0.065 Uiso 1 1 calc GR . . . .
C18 C 0.5730(4) -0.1138(4) 0.0945(3) 0.0549(12) Uani 1 1 d . . . . .
H18A H 0.491237 -0.137825 0.094312 0.082 Uiso 1 1 calc GR . . . .
H18B H 0.587186 -0.176017 0.063546 0.082 Uiso 1 1 calc GR . . . .
H18C H 0.602384 -0.054542 0.058133 0.082 Uiso 1 1 calc GR . . . .
C9 C 0.7850(5) 0.2036(5) 0.9816(4) 0.0659(15) Uani 1 1 d . . . . .
H9A H 0.795488 0.269368 1.029542 0.099 Uiso 1 1 calc GR . . . .
H9B H 0.815041 0.159829 1.012351 0.099 Uiso 1 1 calc GR . . . .
H9C H 0.703982 0.159425 0.958092 0.099 Uiso 1 1 calc GR . . . .
C8 C 0.9737(5) 0.3111(7) 0.9291(7) 0.147(4) Uani 1 1 d . . . . .
H8A H 1.012795 0.327862 0.871930 0.221 Uiso 1 1 calc GR . . . .
H8B H 1.005927 0.272292 0.964974 0.221 Uiso 1 1 calc GR . . . .
H8C H 0.983376 0.379760 0.971938 0.221 Uiso 1 1 calc GR . . . .

loop_
_atom_site_aniso_label
_atom_site_aniso_U_11
_atom_site_aniso_U_22
_atom_site_aniso_U_33
_atom_site_aniso_U_23
_atom_site_aniso_U_13
_atom_site_aniso_U_12
Sb1 0.01445(11) 0.01627(10) 0.01285(11) 0.00200(8) -0.00120(8) 0.00465(8)
Sb2 0.01508(11) 0.01559(10) 0.01268(11) 0.00092(8) -0.00063(8) 0.00476(8)
Cu1 0.01490(19) 0.01833(18) 0.01345(19) 0.00200(14) -0.00017(14) 0.00247(15)
P1 0.0166(4) 0.0174(4) 0.0132(4) 0.0003(3) -0.0030(3) 0.0037(3)
P2 0.0150(4) 0.0183(4) 0.0125(4) 0.0031(3) 0.0012(3) 0.0042(3)
O2 0.0151(10) 0.0166(10) 0.0139(10) 0.0032(8) 0.0011(8) 0.0068(8)
O9 0.0199(11) 0.0217(11) 0.0123(11) -0.0017(8) -0.0021(8) 0.0075(9)
O3 0.0165(11) 0.0223(11) 0.0187(11) 0.0020(9) 0.0033(9) 0.0064(9)
O1 0.0191(11) 0.0181(10) 0.0139(11) -0.0011(8) -0.0042(8) 0.0058(9)
O8 0.0199(11) 0.0174(10) 0.0133(11) -0.0006(8) -0.0037(9) 0.0040(9)
O7 0.0189(11) 0.0201(10) 0.0153(11) 0.0073(9) -0.0010(9) 0.0041(9)
O5 0.0164(11) 0.0204(10) 0.0165(11) 0.0046(9) 0.0029(8) 0.0055(9)
O10 0.0168(11) 0.0194(10) 0.0174(11) 0.0018(9) -0.0013(9) 0.0021(9)
O4 0.0178(11) 0.0215(11) 0.0155(11) 0.0011(9) 0.0005(9) 0.0019(9)
O6 0.0179(11) 0.0213(11) 0.0190(11) 0.0062(9) 0.0032(9) 0.0066(9)
N1 0.0181(13) 0.0183(12) 0.0160(13) 0.0007(10) 0.0009(10) 0.0042(11)
O11 0.0286(15) 0.0554(18) 0.061(2) 0.0218(16) -0.0082(14) 0.0080(14)
C1 0.0147(15) 0.0206(15) 0.0189(16) 0.0033(12) -0.0034(12) 0.0060(12)
C23 0.0225(17) 0.0247(16) 0.0229(17) 0.0025(14) 0.0023(13) 0.0075(14)
C28 0.0228(17) 0.0218(15) 0.0150(16) -0.0008(12) -0.0028(13) 0.0030(13)
C19 0.0219(17) 0.0251(16) 0.0136(15) 0.0027(13) 0.0033(12) 0.0065(13)
C10 0.0206(16) 0.0213(15) 0.0187(16) 0.0018(12) -0.0002(13) 0.0101(13)
C33 0.0243(18) 0.0306(18) 0.0275(19) 0.0126(15) 0.0004(14) 0.0073(15)
C4 0.0267(18) 0.0303(18) 0.033(2) 0.0102(15) 0.0001(15) 0.0130(15)
C27 0.0245(18) 0.0278(17) 0.0228(18) 0.0064(14) 0.0026(14) 0.0079(14)
C13 0.032(2) 0.0288(18) 0.032(2) -0.0005(15) 0.0005(16) 0.0141(16)
C22 0.032(2) 0.0336(19) 0.0168(17) -0.0010(14) -0.0008(14) 0.0066(16)
C25 0.0243(18) 0.0258(17) 0.035(2) 0.0049(15) 0.0112(15) 0.0031(14)
C31 0.040(2) 0.037(2) 0.0162(18) 0.0027(15) -0.0015(15) 0.0053(17)
C21 0.045(2) 0.0325(19) 0.0205(18) 0.0081(15) 0.0060(16) 0.0083(17)
C32 0.0220(17) 0.0284(17) 0.0306(19) 0.0027(15) 0.0079(14) 0.0099(14)
C26 0.032(2) 0.0256(17) 0.030(2) 0.0077(15) 0.0088(15) 0.0078(15)
C15 0.0241(18) 0.0271(18) 0.042(2) -0.0005(16) 0.0048(16) 0.0093(15)
C16 0.039(2) 0.035(2) 0.041(2) 0.0038(17) 0.0087(18) 0.0189(18)
C24 0.0171(17) 0.0295(18) 0.037(2) 0.0011(15) 0.0036(15) 0.0061(14)
C20 0.032(2) 0.061(3) 0.026(2) 0.0055(18) 0.0115(16) 0.0224(19)
C5 0.050(2) 0.035(2) 0.025(2) 0.0073(16) -0.0010(17) 0.0224(18)
C2 0.038(2) 0.0254(17) 0.0244(19) 0.0054(14) 0.0022(15) 0.0112(15)
C6 0.047(2) 0.0350(19) 0.0249(19) 0.0058(15) 0.0059(16) 0.0267(18)
C12 0.0264(19) 0.0321(19) 0.051(2) 0.0047(17) 0.0096(17) 0.0144(16)
C29 0.026(2) 0.052(2) 0.025(2) -0.0043(17) -0.0082(15) 0.0091(18)
C11 0.0282(19) 0.0223(17) 0.041(2) 0.0011(15) 0.0060(16) 0.0070(15)
C3 0.041(2) 0.0306(19) 0.038(2) 0.0078(16) 0.0087(17) 0.0213(17)
C34 0.037(2) 0.059(3) 0.057(3) 0.017(2) -0.004(2) 0.022(2)
C14 0.031(2) 0.0239(18) 0.053(3) -0.0020(17) 0.0030(18) 0.0069(16)
C30 0.055(3) 0.0257(18) 0.027(2) -0.0056(15) -0.0136(18) 0.0111(18)
C7 0.047(2) 0.044(2) 0.047(3) 0.022(2) 0.007(2) 0.029(2)
C17 0.045(2) 0.044(2) 0.047(3) 0.0052(19) 0.008(2) 0.026(2)
C18 0.048(3) 0.063(3) 0.050(3) -0.014(2) 0.000(2) 0.030(2)
C9 0.077(4) 0.093(4) 0.063(3) 0.050(3) 0.020(3) 0.057(3)
C8 0.037(3) 0.177(8) 0.253(10) 0.177(8) -0.002(5) 0.025(4)

loop_
_atom_type_symbol
_atom_type_description
_atom_type_scat_dispersion_real
_atom_type_scat_dispersion_imag
_atom_type_scat_source
C C 0.0033 0.0016 'International Tables Vol C Tables 4.2.6.8 and 6.1.1.4'
H H 0.0000 0.0000 'International Tables Vol C Tables 4.2.6.8 and 6.1.1.4'
Cu Cu 0.3201 1.2651 'International Tables Vol C Tables 4.2.6.8 and 6.1.1.4'
N N 0.0061 0.0033 'International Tables Vol C Tables 4.2.6.8 and 6.1.1.4'
O O 0.0106 0.0060 'International Tables Vol C Tables 4.2.6.8 and 6.1.1.4'
P P 0.1023 0.0942 'International Tables Vol C Tables 4.2.6.8 and 6.1.1.4'
Sb Sb -0.5866 1.5461 'International Tables Vol C Tables 4.2.6.8 and 6.1.1.4'

loop_
_geom_angle_atom_site_label_1
_geom_angle_atom_site_label_2
_geom_angle_atom_site_label_3
_geom_angle
_geom_angle_site_symmetry_1
_geom_angle_site_symmetry_3
_geom_angle_publ_flag
O2 Sb1 O3 83.63(8) . . ?
O2 Sb1 O8 85.30(8) . . ?
O2 Sb1 O6 90.04(8) . 2_666 ?
O2 Sb1 C1 172.06(10) . . ?
O3 Sb1 O8 84.55(8) . . ?
O3 Sb1 O6 171.53(8) . 2_666 ?
O3 Sb1 C1 96.82(10) . . ?
O1 Sb1 O2 94.80(8) . . ?
O1 Sb1 O3 93.10(9) . . ?
O1 Sb1 O8 177.63(9) . . ?
O1 Sb1 O6 93.03(9) . 2_666 ?
O1 Sb1 C1 93.09(10) . . ?
O8 Sb1 C1 86.86(10) . . ?
O6 Sb1 O8 89.34(9) 2_666 . ?
O6 Sb1 C1 88.67(10) 2_666 . ?
O2 Sb2 O9 84.21(8) 2_666 2_666 ?
O2 Sb2 C10 169.33(10) 2_666 . ?
O9 Sb2 C10 85.39(10) 2_666 . ?
O1 Sb2 O2 95.64(8) . 2_666 ?
O1 Sb2 O9 177.85(8) . 2_666 ?
O1 Sb2 O7 92.71(8) . . ?
O1 Sb2 O5 88.92(9) . . ?
O1 Sb2 C10 94.84(11) . . ?
O7 Sb2 O2 82.51(8) . 2_666 ?
O7 Sb2 O9 89.39(8) . 2_666 ?
O7 Sb2 O5 173.52(8) . . ?
O7 Sb2 C10 95.03(11) . . ?
O5 Sb2 O2 91.09(8) . 2_666 ?
O5 Sb2 O9 88.94(8) . 2_666 ?
O5 Sb2 C10 91.08(10) . . ?
O2 Cu1 O3 74.34(7) . . ?
O2 Cu1 O7 73.60(7) . 2_666 ?
O7 Cu1 O3 145.29(7) 2_666 . ?
O10 Cu1 O2 91.20(8) . . ?
O10 Cu1 O3 84.12(8) . . ?
O10 Cu1 O7 83.58(8) . 2_666 ?
O10 Cu1 N1 87.46(10) . . ?
O4 Cu1 O2 92.82(8) . . ?
O4 Cu1 O3 99.63(8) . . ?
O4 Cu1 O7 94.91(8) . 2_666 ?
O4 Cu1 O10 175.12(8) . . ?
O4 Cu1 N1 88.70(10) . . ?
N1 Cu1 O2 176.02(9) . . ?
N1 Cu1 O3 101.78(9) . . ?
N1 Cu1 O7 109.94(9) . 2_666 ?
O9 P1 C28 106.02(14) . . ?
O8 P1 O9 109.15(12) . . ?
O8 P1 C28 106.37(13) . . ?
O10 P1 O9 112.38(12) . . ?
O10 P1 O8 112.13(12) . . ?
O10 P1 C28 110.45(14) . . ?
O5 P2 O6 110.10(12) . . ?
O5 P2 C19 105.18(13) . . ?
O4 P2 O5 113.52(12) . . ?
O4 P2 O6 113.14(13) . . ?
O4 P2 C19 108.00(14) . . ?
O6 P2 C19 106.30(14) . . ?
Sb1 O2 Sb2 136.38(10) . 2_666 ?
Sb1 O2 Cu1 105.12(9) . . ?
Sb2 O2 Cu1 105.06(8) 2_666 . ?
P1 O9 Sb2 123.54(12) . 2_666 ?
Sb1 O3 Cu1 95.71(8) . . ?
C32 O3 Sb1 122.78(18) . . ?
C32 O3 Cu1 114.46(18) . . ?
Sb1 O1 Sb2 145.46(12) . . ?
P1 O8 Sb1 123.23(12) . . ?
Sb2 O7 Cu1 96.99(8) . 2_666 ?
C33 O7 Sb2 118.21(18) . . ?
C33 O7 Cu1 123.6(2) . 2_666 ?
P2 O5 Sb2 138.77(13) . . ?
P1 O10 Cu1 118.23(12) . . ?
P2 O4 Cu1 143.44(13) . . ?
P2 O6 Sb1 139.86(13) . 2_666 ?
C23 N1 Cu1 121.6(2) . . ?
C23 N1 C27 118.5(3) . . ?
C27 N1 Cu1 119.6(2) . . ?
C2 C1 Sb1 121.6(2) . . ?
C6 C1 Sb1 120.6(2) . . ?
C6 C1 C2 117.8(3) . . ?
N1 C23 C24 121.9(3) . . ?
C31 C28 P1 109.8(2) . . ?
C29 C28 P1 108.2(2) . . ?
C29 C28 C31 110.3(3) . . ?
C29 C28 C30 110.6(3) . . ?
C30 C28 P1 108.2(2) . . ?
C30 C28 C31 109.7(3) . . ?
C22 C19 P2 109.4(2) . . ?
C22 C19 C21 109.7(3) . . ?
C21 C19 P2 108.9(2) . . ?
C20 C19 P2 108.6(2) . . ?
C20 C19 C22 110.0(3) . . ?
C20 C19 C21 110.3(3) . . ?
C15 C10 Sb2 118.5(2) . . ?
C11 C10 Sb2 123.8(2) . . ?
C11 C10 C15 117.6(3) . . ?
C5 C4 C7 121.7(3) . . ?
C3 C4 C5 117.5(3) . . ?
C3 C4 C7 120.8(3) . . ?
N1 C27 C26 122.9(3) . . ?
C12 C13 C16 123.3(3) . . ?
C14 C13 C16 118.9(3) . . ?
C14 C13 C12 117.8(3) . . ?
C24 C25 C26 118.9(3) . . ?
C27 C26 C25 118.6(3) . . ?
C14 C15 C10 121.0(3) . . ?
C17 C16 C13 113.7(3) . . ?
C17 C16 C18 111.6(3) . . ?
C18 C16 C13 110.5(3) . . ?
C25 C24 C23 119.1(3) . . ?
C6 C5 C4 121.5(3) . . ?
C3 C2 C1 120.4(3) . . ?
C5 C6 C1 121.1(3) . . ?
C11 C12 C13 120.6(3) . . ?
C10 C11 C12 121.4(3) . . ?
C4 C3 C2 121.8(3) . . ?
C13 C14 C15 121.6(3) . . ?
C9 C7 C4 113.9(3) . . ?
C8 C7 C4 110.1(3) . . ?
C8 C7 C9 111.3(5) . . ?

loop_
_geom_bond_atom_site_label_1
_geom_bond_atom_site_label_2
_geom_bond_distance
_geom_bond_site_symmetry_2
_geom_bond_publ_flag
Sb1 O2 2.0074(19) . ?
Sb1 O3 2.015(2) . ?
Sb1 O1 1.915(2) . ?
Sb1 O8 2.046(2) . ?
Sb1 O6 2.016(2) 2_666 ?
Sb1 C1 2.111(3) . ?
Sb2 O2 2.013(2) 2_666 ?
Sb2 O9 2.043(2) 2_666 ?
Sb2 O1 1.926(2) . ?
Sb2 O7 1.998(2) . ?
Sb2 O5 2.011(2) . ?
Sb2 C10 2.105(3) . ?
Cu1 O2 2.076(2) . ?
Cu1 O3 2.348(2) . ?
Cu1 O7 2.326(2) 2_666 ?
Cu1 O10 1.985(2) . ?
Cu1 O4 1.940(2) . ?
Cu1 N1 2.004(3) . ?
P1 O9 1.549(2) . ?
P1 O8 1.547(2) . ?
P1 O10 1.509(2) . ?
P1 C28 1.811(3) . ?
P2 O5 1.543(2) . ?
P2 O4 1.506(2) . ?
P2 O6 1.543(2) . ?
P2 C19 1.812(3) . ?
O3 C32 1.437(4) . ?
O7 C33 1.436(4) . ?
N1 C23 1.338(4) . ?
N1 C27 1.338(4) . ?
O11 C34 1.401(5) . ?
C1 C2 1.396(5) . ?
C1 C6 1.393(5) . ?
C23 C24 1.386(5) . ?
C28 C31 1.529(4) . ?
C28 C29 1.524(5) . ?
C28 C30 1.529(5) . ?
C19 C22 1.530(4) . ?
C19 C21 1.536(5) . ?
C19 C20 1.525(5) . ?
C10 C15 1.398(4) . ?
C10 C11 1.382(5) . ?
C4 C5 1.387(5) . ?
C4 C3 1.385(5) . ?
C4 C7 1.521(5) . ?
C27 C26 1.374(5) . ?
C13 C16 1.520(5) . ?
C13 C12 1.398(5) . ?
C13 C14 1.380(5) . ?
C25 C26 1.380(5) . ?
C25 C24 1.380(5) . ?
C15 C14 1.381(5) . ?
C16 C17 1.492(5) . ?
C16 C18 1.516(6) . ?
C5 C6 1.380(5) . ?
C2 C3 1.388(5) . ?
C12 C11 1.393(5) . ?
C7 C9 1.495(6) . ?
C7 C8 1.491(7) . ?
